data_1527080
loop_
_publ_author_name
'Andersson, Y.'
'Kaewchansilp, V.'
'del Rosario Casteleiro Soto, M.'
'Rundqvist, S.'

_publ_section_title
;
 The crystal structure of Pd6 P
;
_journal_name_full 'Acta Chemica Scandinavica, Series A: (28,1974-)'
_journal_page_first 797
_journal_page_last 802
_journal_volume 28
_journal_year 1974
_chemical_formula_sum 'P Pd6'
_chemical_name_systematic 'Pd6 P'
_space_group_IT_number 15
_symmetry_space_group_name_Hall '-C 2yc'
_symmetry_space_group_name_H-M 'C 1 2/c 1'
_cell_angle_alpha 90
_cell_angle_beta 90.198
_cell_angle_gamma 90
_cell_formula_units_Z 2
_cell_length_a 2.837
_cell_length_b 9.4409
_cell_length_c 7.6945
_cell_volume 206.087
_citation_journal_id_ASTM ACAPCT
_cod_data_source_file Andersson_ACAPCT_1974_1208.cif
_cod_data_source_block P1Pd6
_cod_original_formula_sum 'P1 Pd6'
_cod_database_code 1527080

loop_
_symmetry_equiv_pos_as_xyz
x,y,z
-x,y,-z+1/2
-x,-y,-z
x,-y,z-1/2
x+1/2,y+1/2,z
-x+1/2,y+1/2,-z+1/2
-x+1/2,-y+1/2,-z
x+1/2,-y+1/2,z-1/2

loop_
_atom_site_label
_atom_site_type_symbol
_atom_site_fract_x
_atom_site_fract_y
_atom_site_fract_z
_atom_site_occupancy
_atom_site_U_iso_or_equiv
Pd2 Pd 0 0.422 0.25 1 0.0
P1 P 0 0.715 0.25 0.5 0.0
Pd1 Pd 0.997 0.133 0.064 1 0.0
